data_4071591
loop_
_publ_author_name
'Chou, Hsien-Hsin'
'Lin, Ying-Chih'
'Huang, Shou-Ling'
'Liu, Yi-Hong'
'Wang, Yu'

_publ_section_title
;
 Reactions of Ruthenium Acetylide and Vinylidene Complexes Containing a
 2-Pyridyl Group
;
_journal_issue 20
_journal_name_full Organometallics
_journal_page_first 5212
_journal_paper_doi 10.1021/om800253e
_journal_volume 27
_journal_year 2008
_chemical_formula_sum 'C49 H41 N P2 Ru'
_chemical_formula_weight 806.84
_chemical_name_systematic
; 
 ? 
;
_space_group_IT_number 14
_symmetry_cell_setting monoclinic
_symmetry_space_group_name_Hall '-P 2yn'
_symmetry_space_group_name_H-M 'P 1 21/n 1'
_atom_sites_solution_hydrogens geom
_atom_sites_solution_primary direct
_atom_sites_solution_secondary difmap
_audit_creation_method SHELXL
_cell_angle_alpha 90.00
_cell_angle_beta 94.5170(10)
_cell_angle_gamma 90.00
_cell_formula_units_Z 4
_cell_length_a 8.83500(10)
_cell_length_b 18.3860(2)
_cell_length_c 24.0340(2)
_cell_measurement_reflns_used 57260
_cell_measurement_temperature 295(2)
_cell_measurement_theta_max 27.5
_cell_measurement_theta_min 1
_cell_volume 3891.96(7)
_computing_cell_refinement 'Denzo-SMN & Scalepack'
_computing_data_collection 'Nonius COLLECT'
_computing_data_reduction 'Denzo-SMN & Scalepack'
_computing_molecular_graphics SHELX
_computing_publication_material SHELX
_computing_structure_refinement 'SHELXL-93 (Sheldrick, 1993)'
_computing_structure_solution 'SHELXS-86 (Sheldrick, 1990)'
_diffrn_ambient_temperature 295(2)
_diffrn_measurement_device 'Nonius KappaCCD'
_diffrn_measurement_method '\f-\w scans'
_diffrn_radiation_monochromator graphite
_diffrn_radiation_source 'fine-focus sealed tube'
_diffrn_radiation_type MoK\a
_diffrn_radiation_wavelength 0.71073
_diffrn_reflns_av_R_equivalents 0.0412
_diffrn_reflns_av_sigmaI/netI 0.0402
_diffrn_reflns_limit_h_max 11
_diffrn_reflns_limit_h_min -11
_diffrn_reflns_limit_k_max 23
_diffrn_reflns_limit_k_min -20
_diffrn_reflns_limit_l_max 31
_diffrn_reflns_limit_l_min -31
_diffrn_reflns_number 27035
_diffrn_reflns_theta_max 27.49
_diffrn_reflns_theta_min 1.40
_exptl_absorpt_coefficient_mu 0.521
_exptl_absorpt_correction_T_max 0.928
_exptl_absorpt_correction_T_min 0.873
_exptl_absorpt_correction_type multi-scan
_exptl_crystal_density_diffrn 1.377
_exptl_crystal_F_000 1664
_exptl_crystal_size_max 0.25
_exptl_crystal_size_mid 0.20
_exptl_crystal_size_min 0.15
_refine_diff_density_max 0.568
_refine_diff_density_min -0.921
_refine_diff_density_rms 0.221
_refine_ls_extinction_coef 0.0204(9)
_refine_ls_extinction_expression Fc^*^=kFc[1+0.001xFc^2^\l^3^/sin(2\q)]^-1/4^
_refine_ls_extinction_method SHELXL
_refine_ls_goodness_of_fit_all 1.124
_refine_ls_goodness_of_fit_obs 1.079
_refine_ls_matrix_type full
_refine_ls_number_parameters 479
_refine_ls_number_reflns 8879
_refine_ls_number_restraints 0
_refine_ls_restrained_S_all 1.132
_refine_ls_restrained_S_obs 1.079
_refine_ls_R_factor_all 0.0619
_refine_ls_R_factor_obs 0.0387
_refine_ls_shift/esd_max -0.003
_refine_ls_shift/esd_mean 0.000
_refine_ls_structure_factor_coef Fsqd
_refine_ls_weighting_details 'w=1/[\s^2^(Fo^2^)+(0.0654P)^2^+0.0000P] where P=(Fo^2^+2Fc^2^)/3'
_refine_ls_weighting_scheme calc
_refine_ls_wR_factor_all 0.1140
_refine_ls_wR_factor_obs 0.0951
_reflns_number_observed 6931
_reflns_number_total 8922
_reflns_observed_criterion >2sigma(I)
_cod_data_source_file om800253e_si_001.cif
_cod_data_source_block ic9824
_cod_depositor_comments
;
The following automatic conversions were performed:

'_symmetry_cell_setting' value 'Monoclinic' changed to 'monoclinic'
according to /home/saulius/struct/CIF-dictionaries/cif_core.dic
dictionary named 'cif_core.dic' version 2.4.1 from 2010-06-29.

Automatic conversion script
Id: cif_fix_values 1715 2011-07-08 13:25:40Z adriana 

The following automatic conversions were performed:

'_refine_ls_weighting_scheme' value 'calc
w=1/[\s^2^(Fo^2^)+(0.0654P)^2^+0.0000P] where P=(Fo^2^+2Fc^2^)/3' was
changed to 'calc'. New tag '_refine_ls_weighting_details' was
created. The value of the new tag was set to
'w=1/[\s^2^(Fo^2^)+(0.0654P)^2^+0.0000P] where P=(Fo^2^+2Fc^2^)/3'.

Automatic conversion script
Id: cif_fix_values 3143 2015-03-26 13:38:13Z robertas 
;
_cod_original_sg_symbol_H-M P2(1)/n
_cod_database_code 4071591

loop_
_symmetry_equiv_pos_as_xyz
'x, y, z'
'-x+1/2, y+1/2, -z+1/2'
'-x, -y, -z'
'x-1/2, -y-1/2, z-1/2'

loop_
_atom_site_aniso_label
_atom_site_aniso_U_11
_atom_site_aniso_U_22
_atom_site_aniso_U_33
_atom_site_aniso_U_23
_atom_site_aniso_U_13
_atom_site_aniso_U_12
Ru1 0.03185(12) 0.03712(14) 0.03772(13) -0.00083(8) 0.00269(8) -0.00062(7)
P1 0.0373(3) 0.0486(4) 0.0391(3) -0.0034(3) -0.0002(3) 0.0061(3)
P2 0.0317(3) 0.0394(3) 0.0382(3) -0.0017(2) 0.0024(2) -0.0009(2)
N1 0.094(2) 0.0424(13) 0.067(2) -0.0004(12) -0.0164(14) 0.0113(13)
C1 0.0382(12) 0.048(2) 0.0419(13) -0.0029(11) 0.0033(10) 0.0010(11)
C2 0.055(2) 0.047(2) 0.0498(15) -0.0014(12) 0.0006(12) 0.0019(13)
C3 0.077(2) 0.0409(14) 0.0486(15) -0.0016(12) 0.0046(13) 0.0008(14)
C4 0.096(3) 0.055(2) 0.094(3) -0.006(2) 0.016(2) -0.008(2)
C5 0.157(5) 0.063(3) 0.105(3) 0.002(2) 0.027(3) -0.038(3)
C6 0.204(6) 0.046(2) 0.083(3) 0.009(2) -0.004(3) 0.000(3)
C7 0.139(4) 0.045(2) 0.078(2) -0.004(2) -0.026(2) 0.015(2)
C8 0.169(5) 0.076(3) 0.188(5) -0.002(3) -0.073(4) 0.048(3)
C9 0.059(2) 0.093(2) 0.057(2) -0.020(2) 0.0116(14) -0.042(2)
C10 0.0315(13) 0.073(2) 0.073(2) 0.007(2) -0.0049(13) -0.0112(13)
C11 0.0370(13) 0.060(2) 0.060(2) -0.0030(13) 0.0143(12) -0.0060(12)
C12 0.051(2) 0.061(2) 0.060(2) 0.0148(14) 0.0109(13) -0.0098(14)
C13 0.059(2) 0.044(2) 0.087(2) -0.006(2) 0.020(2) -0.0140(14)
C14 0.0452(14) 0.062(2) 0.0394(13) -0.0100(12) -0.0003(11) 0.0005(13)
C15 0.053(2) 0.068(2) 0.052(2) -0.0106(14) 0.0055(13) 0.0089(14)
C16 0.063(2) 0.089(2) 0.064(2) -0.026(2) 0.0090(15) 0.012(2)
C17 0.071(2) 0.109(3) 0.058(2) -0.022(2) 0.019(2) -0.003(2)
C18 0.084(3) 0.103(3) 0.046(2) 0.000(2) 0.014(2) 0.000(2)
C19 0.065(2) 0.080(2) 0.045(2) -0.0030(14) 0.0030(14) 0.008(2)
C20 0.0404(13) 0.058(2) 0.0521(15) -0.0092(13) -0.0071(11) -0.0006(12)
C21 0.056(2) 0.065(2) 0.113(3) -0.022(2) 0.007(2) -0.006(2)
C22 0.075(2) 0.069(2) 0.178(5) -0.034(3) 0.006(3) -0.017(2)
C23 0.066(2) 0.092(3) 0.156(4) -0.012(3) -0.008(2) -0.032(2)
C24 0.045(2) 0.100(3) 0.113(3) -0.005(2) -0.003(2) -0.015(2)
C25 0.044(2) 0.076(2) 0.076(2) -0.006(2) -0.0004(14) -0.0001(15)
C26 0.0477(15) 0.071(2) 0.0430(14) 0.0078(13) 0.0060(11) 0.0154(14)
C27 0.065(2) 0.111(3) 0.059(2) 0.007(2) -0.009(2) 0.024(2)
C28 0.071(2) 0.161(5) 0.069(2) 0.028(3) -0.007(2) 0.046(3)
C29 0.087(3) 0.128(4) 0.098(3) 0.056(3) 0.023(2) 0.060(3)
C30 0.099(3) 0.076(2) 0.092(2) 0.035(2) 0.038(2) 0.037(2)
C31 0.065(2) 0.061(2) 0.063(2) 0.0169(15) 0.0179(14) 0.0194(15)
C32 0.0359(12) 0.0448(14) 0.0394(13) 0.0006(10) 0.0030(10) -0.0047(10)
C33 0.0437(14) 0.052(2) 0.0473(14) 0.0035(12) -0.0002(11) 0.0005(12)
C34 0.052(2) 0.061(2) 0.059(2) 0.0145(14) -0.0042(13) 0.0008(14)
C35 0.068(2) 0.075(2) 0.042(2) 0.0108(14) -0.0069(14) -0.018(2)
C36 0.068(2) 0.068(2) 0.0424(14) -0.0054(14) 0.0052(13) -0.012(2)
C37 0.0508(15) 0.057(2) 0.0465(14) -0.0031(12) 0.0048(12) 0.0012(13)
C38 0.0346(12) 0.053(2) 0.0417(13) 0.0033(11) 0.0016(10) -0.0040(11)
C39 0.056(2) 0.051(2) 0.068(2) 0.0015(14) 0.0092(14) -0.0108(14)
C40 0.083(2) 0.057(2) 0.086(2) 0.004(2) 0.012(2) -0.025(2)
C41 0.052(2) 0.085(2) 0.070(2) 0.025(2) 0.004(2) -0.026(2)
C42 0.046(2) 0.093(2) 0.059(2) 0.019(2) 0.0115(13) -0.009(2)
C43 0.0481(15) 0.066(2) 0.051(2) 0.0024(13) 0.0095(12) -0.0045(14)
C44 0.0412(13) 0.0454(14) 0.0420(13) -0.0025(11) 0.0080(10) 0.0051(11)
C45 0.0420(14) 0.058(2) 0.054(2) 0.0000(13) 0.0040(11) 0.0079(12)
C46 0.057(2) 0.074(2) 0.066(2) 0.001(2) 0.0037(14) 0.026(2)
C47 0.094(3) 0.062(2) 0.067(2) 0.008(2) 0.019(2) 0.034(2)
C48 0.084(2) 0.045(2) 0.068(2) -0.0072(14) 0.016(2) 0.001(2)
C49 0.0508(15) 0.048(2) 0.057(2) -0.0061(12) 0.0062(12) -0.0008(12)

loop_
_atom_site_label
_atom_site_type_symbol
_atom_site_fract_x
_atom_site_fract_y
_atom_site_fract_z
_atom_site_U_iso_or_equiv
_atom_site_thermal_displace_type
_atom_site_occupancy
_atom_site_calc_flag
_atom_site_refinement_flags
Ru1 Ru 0.93947(2) 0.321908(10) 0.865639(7) 0.03557(9) Uani 1 d .
P1 P 0.76511(7) 0.29625(4) 0.79212(3) 0.0419(2) Uani 1 d .
P2 P 0.78146(7) 0.33544(3) 0.93631(3) 0.03647(15) Uani 1 d .
N1 N 1.1421(3) 0.04870(13) 0.91404(10) 0.0689(7) Uani 1 d .
C1 C 0.9608(3) 0.21466(15) 0.87961(10) 0.0427(6) Uani 1 d .
C2 C 0.9865(3) 0.1505(2) 0.88827(11) 0.0507(6) Uani 1 d .
C3 C 1.0015(4) 0.07593(14) 0.90344(11) 0.0554(7) Uani 1 d .
C4 C 0.8725(4) 0.0335(2) 0.90792(14) 0.0815(10) Uani 1 d .
H4A H 0.7765(4) 0.0529(2) 0.89888(14) 0.098 Uiso 1 calc R
C5 C 0.8883(6) -0.0380(2) 0.9260(2) 0.1074(15) Uani 1 d .
H5A H 0.8042(6) -0.0675(2) 0.9296(2) 0.129 Uiso 1 calc R
C6 C 1.0356(7) -0.0636(2) 0.9384(2) 0.112(2) Uani 1 d .
H6A H 1.0506(7) -0.1106(2) 0.9519(2) 0.134 Uiso 1 calc R
C7 C 1.1578(5) -0.0206(2) 0.9310(2) 0.0890(12) Uani 1 d .
C8 C 1.3170(6) -0.0477(2) 0.9418(2) 0.149(2) Uani 1 d .
H8A H 1.3868(6) -0.0097(2) 0.9342(2) 0.223 Uiso 1 calc R
H8B H 1.3325(6) -0.0886(2) 0.9180(2) 0.223 Uiso 1 calc R
H8C H 1.3338(6) -0.0624(2) 0.9802(2) 0.223 Uiso 1 calc R
C9 C 1.1166(3) 0.3940(2) 0.90738(13) 0.0694(9) Uani 1 d .
H9A H 1.1269(3) 0.4060(2) 0.94722(13) 0.083 Uiso 1 calc R
C10 C 1.1894(3) 0.3355(2) 0.88199(13) 0.0597(8) Uani 1 d .
H10A H 1.2598(3) 0.3005(2) 0.90083(13) 0.072 Uiso 1 calc R
C11 C 1.1535(3) 0.3414(2) 0.82382(12) 0.0515(7) Uani 1 d .
H11A H 1.1935(3) 0.3106(2) 0.79506(12) 0.062 Uiso 1 calc R
C12 C 1.0596(3) 0.4024(2) 0.81437(12) 0.0570(7) Uani 1 d .
H12A H 1.0214(3) 0.4206(2) 0.77758(12) 0.068 Uiso 1 calc R
C13 C 1.0365(3) 0.4356(2) 0.86501(14) 0.0624(8) Uani 1 d .
H13A H 0.9812(3) 0.4810(2) 0.87020(14) 0.075 Uiso 1 calc R
C14 C 0.8731(3) 0.2784(2) 0.73073(10) 0.0492(6) Uani 1 d .
C15 C 0.9879(3) 0.2261(2) 0.73482(11) 0.0578(7) Uani 1 d .
H15A H 1.0027(3) 0.1982(2) 0.76709(11) 0.069 Uiso 1 calc R
C16 C 1.0807(4) 0.2149(2) 0.69142(13) 0.0716(9) Uani 1 d .
H16A H 1.1555(4) 0.1793(2) 0.69456(13) 0.086 Uiso 1 calc R
C17 C 1.0619(4) 0.2565(2) 0.64404(13) 0.0784(10) Uani 1 d .
H17A H 1.1238(4) 0.2493(2) 0.61498(13) 0.094 Uiso 1 calc R
C18 C 0.9501(4) 0.3092(2) 0.63987(13) 0.0772(10) Uani 1 d .
H18A H 0.9382(4) 0.3380(2) 0.60803(13) 0.093 Uiso 1 calc R
C19 C 0.8559(4) 0.3197(2) 0.68230(12) 0.0633(8) Uani 1 d .
H19A H 0.7801(4) 0.3548(2) 0.67842(12) 0.076 Uiso 1 calc R
C20 C 0.6347(3) 0.2181(2) 0.79195(11) 0.0508(6) Uani 1 d .
C21 C 0.6774(4) 0.1494(2) 0.7776(2) 0.0782(10) Uani 1 d .
H21A H 0.7748(4) 0.1419(2) 0.7665(2) 0.094 Uiso 1 calc R
C22 C 0.5795(4) 0.0907(2) 0.7790(2) 0.1073(15) Uani 1 d .
H22A H 0.6105(4) 0.0447(2) 0.7687(2) 0.129 Uiso 1 calc R
C23 C 0.4372(4) 0.1011(3) 0.7957(2) 0.1057(14) Uani 1 d .
H23A H 0.3709(4) 0.0620(3) 0.7966(2) 0.127 Uiso 1 calc R
C24 C 0.3916(4) 0.1680(2) 0.8110(2) 0.0864(12) Uani 1 d .
H24A H 0.2947(4) 0.1746(2) 0.8227(2) 0.104 Uiso 1 calc R
C25 C 0.4894(3) 0.2268(2) 0.80906(13) 0.0655(8) Uani 1 d .
H25A H 0.4572(3) 0.2726(2) 0.81939(13) 0.079 Uiso 1 calc R
C26 C 0.6356(3) 0.3685(2) 0.76595(10) 0.0537(7) Uani 1 d .
C27 C 0.5139(4) 0.3552(2) 0.72613(13) 0.0790(10) Uani 1 d .
H27A H 0.4950(4) 0.3083(2) 0.71301(13) 0.095 Uiso 1 calc R
C28 C 0.4220(4) 0.4120(3) 0.7064(2) 0.1013(15) Uani 1 d .
H28A H 0.3406(4) 0.4028(3) 0.6805(2) 0.122 Uiso 1 calc R
C29 C 0.4495(5) 0.4815(3) 0.7245(2) 0.103(2) Uani 1 d .
H29A H 0.3875(5) 0.5192(3) 0.7105(2) 0.124 Uiso 1 calc R
C30 C 0.5685(4) 0.4960(2) 0.7635(2) 0.0872(11) Uani 1 d .
H30A H 0.5874(4) 0.5435(2) 0.7755(2) 0.105 Uiso 1 calc R
C31 C 0.6603(4) 0.4392(2) 0.78477(13) 0.0624(8) Uani 1 d .
H31A H 0.7389(4) 0.4488(2) 0.81183(13) 0.075 Uiso 1 calc R
C32 C 0.8784(3) 0.33309(13) 1.00767(10) 0.0400(5) Uani 1 d .
C33 C 0.9846(3) 0.27877(14) 1.01939(10) 0.0477(6) Uani 1 d .
H33A H 1.0143(3) 0.24903(14) 0.99090(10) 0.057 Uiso 1 calc R
C34 C 1.0469(3) 0.2687(2) 1.07372(11) 0.0580(7) Uani 1 d .
H34A H 1.1169(3) 0.2316(2) 1.08151(11) 0.070 Uiso 1 calc R
C35 C 1.0058(4) 0.3133(2) 1.11633(12) 0.0623(8) Uani 1 d .
H35A H 1.0487(4) 0.3066(2) 1.15256(12) 0.075 Uiso 1 calc R
C36 C 0.9022(3) 0.3670(2) 1.10488(11) 0.0594(7) Uani 1 d .
H36A H 0.8748(3) 0.3973(2) 1.13342(11) 0.071 Uiso 1 calc R
C37 C 0.8370(3) 0.37713(15) 1.05109(10) 0.0513(6) Uani 1 d .
H37A H 0.7651(3) 0.41358(15) 1.04394(10) 0.062 Uiso 1 calc R
C38 C 0.6255(3) 0.27382(14) 0.95090(10) 0.0433(6) Uani 1 d .
C39 C 0.6219(3) 0.2029(2) 0.93152(12) 0.0581(7) Uani 1 d .
H39A H 0.6972(3) 0.1860(2) 0.90986(12) 0.070 Uiso 1 calc R
C40 C 0.5045(4) 0.1570(2) 0.9447(2) 0.0750(9) Uani 1 d .
H40A H 0.5013(4) 0.1097(2) 0.9310(2) 0.090 Uiso 1 calc R
C41 C 0.3945(4) 0.1799(2) 0.97717(14) 0.0689(9) Uani 1 d .
H41A H 0.3160(4) 0.1488(2) 0.98514(14) 0.083 Uiso 1 calc R
C42 C 0.4004(3) 0.2490(2) 0.99792(12) 0.0653(8) Uani 1 d .
H42A H 0.3268(3) 0.2644(2) 1.02089(12) 0.078 Uiso 1 calc R
C43 C 0.5136(3) 0.2961(2) 0.98536(11) 0.0548(7) Uani 1 d .
H43A H 0.5159(3) 0.3430(2) 0.99984(11) 0.066 Uiso 1 calc R
C44 C 0.6883(3) 0.42466(13) 0.93312(10) 0.0426(5) Uani 1 d .
C45 C 0.5417(3) 0.4323(2) 0.90776(11) 0.0513(6) Uani 1 d .
H45A H 0.4857(3) 0.3911(2) 0.89710(11) 0.062 Uiso 1 calc R
C46 C 0.4791(3) 0.5001(2) 0.89834(12) 0.0657(8) Uani 1 d .
H46A H 0.3802(3) 0.5043(2) 0.88232(12) 0.079 Uiso 1 calc R
C47 C 0.5617(4) 0.5618(2) 0.91246(13) 0.0735(9) Uani 1 d .
H47A H 0.5198(4) 0.6075(2) 0.90506(13) 0.088 Uiso 1 calc R
C48 C 0.7061(4) 0.5555(2) 0.93749(12) 0.0649(8) Uani 1 d .
H48A H 0.7620(4) 0.5970(2) 0.94740(12) 0.078 Uiso 1 calc R
C49 C 0.7685(3) 0.48747(14) 0.94800(11) 0.0517(6) Uani 1 d .
H49A H 0.8661(3) 0.48375(14) 0.96536(11) 0.062 Uiso 1 calc R

loop_
_atom_type_symbol
_atom_type_description
_atom_type_scat_dispersion_real
_atom_type_scat_dispersion_imag
_atom_type_scat_source
C C 0.0033 0.0016 'International Tables Vol C Tables 4.2.6.8 and 6.1.1.4'
H H 0.0000 0.0000 'International Tables Vol C Tables 4.2.6.8 and 6.1.1.4'
N N 0.0061 0.0033 'International Tables Vol C Tables 4.2.6.8 and 6.1.1.4'
P P 0.1023 0.0942 'International Tables Vol C Tables 4.2.6.8 and 6.1.1.4'
Ru Ru -1.2594 0.8363 'International Tables Vol C Tables 4.2.6.8 and 6.1.1.4'

loop_
_geom_angle_atom_site_label_1
_geom_angle_atom_site_label_2
_geom_angle_atom_site_label_3
_geom_angle
C1 Ru1 C10 90.10(11)
C1 Ru1 C9 117.10(12)
C10 Ru1 C9 37.07(11)
C1 Ru1 C11 99.24(10)
C10 Ru1 C11 36.90(11)
C9 Ru1 C11 61.25(11)
C1 Ru1 C12 134.21(10)
C10 Ru1 C12 61.17(11)
C9 Ru1 C12 60.63(11)
C11 Ru1 C12 36.48(10)
C1 Ru1 C13 151.57(11)
C10 Ru1 C13 61.71(11)
C9 Ru1 C13 36.83(11)
C11 Ru1 C13 60.98(11)
C12 Ru1 C13 35.96(10)
C1 Ru1 P2 92.14(7)
C10 Ru1 P2 120.65(9)
C9 Ru1 P2 92.80(8)
C11 Ru1 P2 154.05(8)
C12 Ru1 P2 132.53(8)
C13 Ru1 P2 99.08(8)
C1 Ru1 P1 88.59(7)
C10 Ru1 P1 138.91(9)
C9 Ru1 P1 150.72(9)
C11 Ru1 P1 103.07(8)
C12 Ru1 P1 91.75(8)
C13 Ru1 P1 114.59(9)
P2 Ru1 P1 100.44(2)
C26 P1 C20 101.02(13)
C26 P1 C14 101.68(12)
C20 P1 C14 102.80(12)
C26 P1 Ru1 118.52(10)
C20 P1 Ru1 122.89(9)
C14 P1 Ru1 107.06(8)
C44 P2 C38 102.63(11)
C44 P2 C32 103.44(11)
C38 P2 C32 96.19(10)
C44 P2 Ru1 111.28(8)
C38 P2 Ru1 125.65(8)
C32 P2 Ru1 114.70(8)
C7 N1 C3 118.9(3)
C2 C1 Ru1 174.7(2)
C1 C2 C3 172.5(3)
N1 C3 C4 121.7(3)
N1 C3 C2 118.3(3)
C4 C3 C2 120.0(3)
C5 C4 C3 119.5(4)
C4 C5 C6 117.1(4)
C7 C6 C5 120.8(4)
N1 C7 C6 121.8(4)
N1 C7 C8 116.3(4)
C6 C7 C8 121.9(4)
C10 C9 C13 108.6(3)
C10 C9 Ru1 71.4(2)
C13 C9 Ru1 72.8(2)
C11 C10 C9 107.1(3)
C11 C10 Ru1 72.04(15)
C9 C10 Ru1 71.5(2)
C12 C11 C10 107.8(3)
C12 C11 Ru1 72.00(14)
C10 C11 Ru1 71.06(15)
C13 C12 C11 109.6(3)
C13 C12 Ru1 72.6(2)
C11 C12 Ru1 71.52(15)
C12 C13 C9 107.0(3)
C12 C13 Ru1 71.5(2)
C9 C13 Ru1 70.4(2)
C19 C14 C15 117.8(3)
C19 C14 P1 122.9(2)
C15 C14 P1 119.0(2)
C16 C15 C14 121.1(3)
C17 C16 C15 120.1(3)
C16 C17 C18 119.4(3)
C19 C18 C17 120.9(3)
C18 C19 C14 120.8(3)
C21 C20 C25 117.4(3)
C21 C20 P1 122.3(2)
C25 C20 P1 120.2(2)
C20 C21 C22 121.7(3)
C23 C22 C21 119.4(4)
C24 C23 C22 120.6(4)
C23 C24 C25 119.9(4)
C24 C25 C20 120.9(3)
C31 C26 C27 118.6(3)
C31 C26 P1 119.3(2)
C27 C26 P1 122.2(3)
C28 C27 C26 120.0(4)
C29 C28 C27 120.8(4)
C28 C29 C30 120.3(4)
C29 C30 C31 119.7(4)
C26 C31 C30 120.6(3)
C33 C32 C37 118.8(2)
C33 C32 P2 117.5(2)
C37 C32 P2 123.3(2)
C32 C33 C34 120.0(3)
C35 C34 C33 120.7(3)
C36 C35 C34 119.5(3)
C35 C36 C37 120.6(3)
C36 C37 C32 120.5(3)
C39 C38 C43 118.4(2)
C39 C38 P2 121.0(2)
C43 C38 P2 120.5(2)
C38 C39 C40 119.5(3)
C41 C40 C39 121.5(3)
C40 C41 C42 119.3(3)
C41 C42 C43 120.9(3)
C42 C43 C38 120.4(3)
C49 C44 C45 117.8(2)
C49 C44 P2 121.0(2)
C45 C44 P2 120.4(2)
C46 C45 C44 120.7(3)
C45 C46 C47 120.5(3)
C48 C47 C46 119.7(3)
C47 C48 C49 120.1(3)
C48 C49 C44 121.2(3)

loop_
_geom_bond_atom_site_label_1
_geom_bond_atom_site_label_2
_geom_bond_distance
Ru1 C1 2.007(3)
Ru1 C10 2.226(3)
Ru1 C9 2.228(3)
Ru1 C11 2.239(2)
Ru1 C12 2.245(3)
Ru1 C13 2.260(3)
Ru1 P2 2.2955(6)
Ru1 P1 2.2997(6)
P1 C26 1.832(3)
P1 C20 1.842(3)
P1 C14 1.848(3)
P2 C44 1.834(2)
P2 C38 1.838(2)
P2 C32 1.856(2)
N1 C7 1.342(4)
N1 C3 1.345(4)
C1 C2 1.216(4)
C2 C3 1.422(4)
C3 C4 1.392(4)
C4 C5 1.387(5)
C5 C6 1.395(6)
C6 C7 1.361(6)
C7 C8 1.495(6)
C9 C10 1.416(4)
C9 C13 1.418(4)
C10 C11 1.413(4)
C11 C12 1.404(4)
C12 C13 1.391(4)
C14 C19 1.388(4)
C14 C15 1.396(4)
C15 C16 1.391(4)
C16 C17 1.371(5)
C17 C18 1.382(5)
C18 C19 1.379(5)
C20 C21 1.371(4)
C20 C25 1.387(4)
C21 C22 1.384(5)
C22 C23 1.363(6)
C23 C24 1.354(5)
C24 C25 1.386(5)
C26 C31 1.388(4)
C26 C27 1.403(4)
C27 C28 1.383(5)
C28 C29 1.365(6)
C29 C30 1.378(6)
C30 C31 1.395(4)
C32 C33 1.384(3)
C32 C37 1.392(3)
C33 C34 1.389(3)
C34 C35 1.382(4)
C35 C36 1.361(4)
C36 C37 1.385(4)
C38 C39 1.385(4)
C38 C43 1.400(4)
C39 C40 1.392(4)
C40 C41 1.360(5)
C41 C42 1.365(4)
C42 C43 1.374(4)
C44 C49 1.387(3)
C44 C45 1.394(3)
C45 C46 1.375(4)
C46 C47 1.377(5)
C47 C48 1.372(4)
C48 C49 1.381(4)
